data_4516985
loop_
_publ_author_name
'Zhao, Shenglu'
'Xiao, Jiannan'
'Zheng, Tianxiang'
'Liu, Meiying'
'Wu, Haonan'
'Liu, Zhiliang'

_publ_section_title
;
 Highly Selective and Sensitive Detection of PO<sub>4</sub><sup>3-</sup>
 Ions in Aqueous Solution by a Luminescent Terbium Metal-Organic
 Framework.
;
_journal_issue 15
_journal_name_full 'ACS omega'
_journal_page_first 16378
_journal_page_last 16384
_journal_paper_doi 10.1021/acsomega.9b01911
_journal_volume 4
_journal_year 2019
_chemical_formula_moiety 'C22 H15 N4 O10 Tb'
_chemical_formula_sum 'C22 H15 N4 O10 Tb'
_chemical_formula_weight 654.30
_space_group_crystal_system triclinic
_space_group_IT_number 2
_space_group_name_Hall '-P 1'
_space_group_name_H-M_alt 'P -1'
_atom_sites_solution_hydrogens geom
_atom_sites_solution_primary direct
_atom_sites_solution_secondary difmap
_audit_creation_date 2019-04-18
_audit_creation_method
;
Olex2 1.2
(compiled 2018.05.29 svn.r3508 for OlexSys, GUI svn.r5506)
;
_cell_angle_alpha 96.831(2)
_cell_angle_beta 101.592(2)
_cell_angle_gamma 114.954(2)
_cell_formula_units_Z 2
_cell_length_a 9.3998(7)
_cell_length_b 10.5054(8)
_cell_length_c 13.1922(11)
_cell_measurement_reflns_used 9728
_cell_measurement_temperature 273(2)
_cell_measurement_theta_max 28.37
_cell_measurement_theta_min 2.83
_cell_volume 1126.16(15)
_computing_molecular_graphics 'Olex2 (Dolomanov et al., 2009)'
_computing_publication_material 'Olex2 (Dolomanov et al., 2009)'
_computing_structure_refinement 'XL (Sheldrick, 2008)'
_computing_structure_solution 'SHELXS-97 (Sheldrick, 1990)'
_diffrn_ambient_temperature 273.15
_diffrn_measured_fraction_theta_full 0.990
_diffrn_measured_fraction_theta_max 0.990
_diffrn_measurement_device_type 'CCD area detector'
_diffrn_measurement_method 'phi and omega scans'
_diffrn_radiation_monochromator graphite
_diffrn_radiation_type MoK\a
_diffrn_radiation_wavelength 0.71073
_diffrn_reflns_av_R_equivalents 0.0210
_diffrn_reflns_av_unetI/netI 0.0101
_diffrn_reflns_limit_h_max 11
_diffrn_reflns_limit_h_min -11
_diffrn_reflns_limit_k_max 12
_diffrn_reflns_limit_k_min -12
_diffrn_reflns_limit_l_max 15
_diffrn_reflns_limit_l_min -15
_diffrn_reflns_number 38028
_diffrn_reflns_theta_full 25.01
_diffrn_reflns_theta_max 25.01
_diffrn_reflns_theta_min 2.83
_diffrn_source 'fine-focus sealed tube'
_exptl_absorpt_coefficient_mu 3.208
_exptl_absorpt_correction_T_max 0.7457
_exptl_absorpt_correction_T_min 0.4131
_exptl_absorpt_correction_type multi-scan
_exptl_absorpt_process_details
;
SADABS-2014/5 (Bruker,2014/5) was used for absorption correction.
wR2(int) was 0.0999 before and 0.0345 after correction.
The Ratio of minimum to maximum transmission is 0.5540.
The \l/2 correction factor is Not present.
;
_exptl_crystal_colour colourless
_exptl_crystal_colour_primary colourless
_exptl_crystal_density_diffrn 1.930
_exptl_crystal_density_method 'not measured'
_exptl_crystal_description block
_exptl_crystal_F_000 640
_exptl_crystal_size_max 0.1
_exptl_crystal_size_mid 0.1
_exptl_crystal_size_min 0.1
_refine_diff_density_max 0.903
_refine_diff_density_min -0.735
_refine_diff_density_rms 0.168
_refine_ls_extinction_method none
_refine_ls_goodness_of_fit_ref 1.009
_refine_ls_hydrogen_treatment constr
_refine_ls_matrix_type full
_refine_ls_number_parameters 335
_refine_ls_number_reflns 3937
_refine_ls_number_restraints 0
_refine_ls_restrained_S_all 1.009
_refine_ls_R_factor_all 0.0171
_refine_ls_R_factor_gt 0.0171
_refine_ls_shift/su_max 0.000
_refine_ls_shift/su_mean 0.000
_refine_ls_structure_factor_coef Fsqd
_refine_ls_weighting_details 'calc w=1/[\s^2^(Fo^2^)+(0.0476P)^2^+1.3156P] where P=(Fo^2^+2Fc^2^)/3'
_refine_ls_weighting_scheme calc
_refine_ls_wR_factor_gt 0.0582
_refine_ls_wR_factor_ref 0.0583
_reflns_number_gt 3927
_reflns_number_total 3937
_reflns_threshold_expression >2sigma(I)
_cod_data_source_file ao9b01911_si_002.cif
_cod_data_source_block 1
_cod_database_code 4516985
_olex2_refinement_description
;
1. Fixed Uiso
 At 1.2 times of:
  All C(H) groups
 At 1.5 times of:
  All O(H) groups, All O(H,H) groups
2.a Riding coordinates:
 O5(H5A,H5B), O6(H6A,H6B)
2.b Aromatic/amide H refined with riding coordinates:
 C5(H5), C6(H6), C8(H8), C10(H10), C13(H13), C16(H16), C17(H17), C18(H18),
 C21(H21), C22(H22)
2.c Idealised tetrahedral OH refined as rotating group:
 O9(H9)
;
_olex2_submission_special_instructions 'No special instructions were received'

loop_
_space_group_symop_id
_space_group_symop_operation_xyz
1 'x, y, z'
2 '-x, -y, -z'

loop_
_atom_site_label
_atom_site_type_symbol
_atom_site_fract_x
_atom_site_fract_y
_atom_site_fract_z
_atom_site_U_iso_or_equiv
_atom_site_adp_type
_atom_site_occupancy
_atom_site_calc_flag
_atom_site_refinement_flags_posn
O1 O 0.8309(3) 0.8545(2) -0.03574(17) 0.0237(4) Uani 1 d .
C1 C 0.8420(3) 0.7412(3) -0.0638(2) 0.0138(5) Uani 1 d .
C2 C 0.6896(3) 0.5984(3) -0.0955(2) 0.0128(5) Uani 1 d .
Tb1 Tb 0.220994(12) -0.045932(11) -0.016634(8) 0.01122(7) Uani 1 d .
O8 O 0.4189(2) 0.0788(2) 0.16274(15) 0.0197(4) Uani 1 d .
O4 O 0.4427(2) 0.1153(2) -0.05740(17) 0.0225(4) Uani 1 d .
O7 O 0.1640(2) -0.0617(2) 0.15683(15) 0.0190(4) Uani 1 d .
O5 O 0.0745(3) -0.0157(3) -0.17757(17) 0.0264(5) Uani 1 d .
H5A H 0.0830 -0.0625 -0.2313 0.040 Uiso 1 d R
H5B H -0.0256 -0.0474 -0.1794 0.040 Uiso 1 d R
O2 O 0.9736(2) 0.7397(2) -0.06618(17) 0.0218(4) Uani 1 d .
C3 C 0.5707(3) 0.2173(3) -0.0635(2) 0.0143(5) Uani 1 d .
O6 O 0.2542(3) -0.1730(2) -0.17179(18) 0.0296(5) Uani 1 d .
H6A H 0.3547 -0.1358 -0.1700 0.044 Uiso 1 d R
H6B H 0.2202 -0.2615 -0.1705 0.044 Uiso 1 d R
C4 C 0.3091(3) 0.0288(3) 0.2090(2) 0.0167(5) Uani 1 d .
C5 C 0.5373(3) 0.5909(3) -0.1386(2) 0.0147(5) Uani 1 d .
H5 H 0.5300 0.6739 -0.1498 0.018 Uiso 1 calc R
O3 O 0.7081(2) 0.2206(2) -0.04141(19) 0.0269(5) Uani 1 d .
C6 C 0.7020(3) 0.4755(3) -0.0769(2) 0.0137(5) Uani 1 d .
H6 H 0.8040 0.4797 -0.0513 0.016 Uiso 1 calc R
C7 C 0.3965(3) 0.4598(3) -0.1648(2) 0.0152(5) Uani 1 d .
C8 C 0.4087(3) 0.3376(3) -0.1415(2) 0.0163(5) Uani 1 d .
H8 H 0.3147 0.2503 -0.1559 0.020 Uiso 1 calc R
C9 C 0.5603(3) 0.3460(3) -0.0970(2) 0.0141(5) Uani 1 d .
N4 N 0.8397(4) 0.6318(3) 0.5632(2) 0.0351(7) Uani 1 d .
N1 N 0.2115(3) 0.5251(3) -0.2812(2) 0.0324(6) Uani 1 d .
C10 C 0.7934(4) 0.6249(4) 0.6520(3) 0.0326(7) Uani 1 d .
H10 H 0.8427 0.6992 0.7128 0.039 Uiso 1 calc R
C11 C 0.6267(4) 0.4144(3) 0.5413(2) 0.0240(6) Uani 1 d .
C12 C 0.2338(3) 0.4488(3) -0.2105(2) 0.0187(5) Uani 1 d .
C13 C 0.4741(4) 0.2137(3) 0.3784(2) 0.0231(6) Uani 1 d .
H13 H 0.5437 0.2679 0.3417 0.028 Uiso 1 calc R
C14 C 0.3452(4) 0.0797(3) 0.3260(2) 0.0210(6) Uani 1 d .
C15 C 0.5002(4) 0.2679(3) 0.4864(2) 0.0245(6) Uani 1 d .
C16 C -0.0270(4) 0.3964(4) -0.2450(3) 0.0425(9) Uani 1 d .
H16 H -0.1357 0.3605 -0.2445 0.051 Uiso 1 calc R
C17 C 0.3979(4) 0.1821(4) 0.5408(3) 0.0314(7) Uani 1 d .
H17 H 0.4144 0.2161 0.6127 0.038 Uiso 1 calc R
N3 N 0.7358(4) 0.5009(4) 0.4959(2) 0.0310(6) Uani 1 d .
C18 C 0.2429(4) -0.0036(3) 0.3809(3) 0.0277(7) Uani 1 d .
H18 H 0.1554 -0.0928 0.3454 0.033 Uiso 1 calc R
O10 O 0.1706(5) 0.0004(4) 0.6376(2) 0.0686(11) Uani 1 d .
N2 N 0.0493(4) 0.4908(4) -0.3022(3) 0.0445(8) Uani 1 d .
C19 C 0.2719(4) 0.0467(4) 0.4883(3) 0.0312(7) Uani 1 d .
C20 C 0.1631(5) -0.0425(4) 0.5490(3) 0.0387(9) Uani 1 d .
C21 C 0.6618(4) 0.4922(4) 0.6423(3) 0.0308(7) Uani 1 d .
H21 H 0.6083 0.4621 0.6936 0.037 Uiso 1 calc R
C22 C 0.0892(4) 0.3647(4) -0.1882(3) 0.0365(8) Uani 1 d .
H22 H 0.0738 0.3001 -0.1441 0.044 Uiso 1 calc R
O9 O 0.0613(5) -0.1732(4) 0.4924(3) 0.0793(13) Uani 1 d .
H9 H 0.0038 -0.2185 0.5277 0.119 Uiso 1 calc GR

loop_
_atom_site_aniso_label
_atom_site_aniso_U_11
_atom_site_aniso_U_22
_atom_site_aniso_U_33
_atom_site_aniso_U_23
_atom_site_aniso_U_13
_atom_site_aniso_U_12
O1 0.0271(11) 0.0109(10) 0.0296(11) 0.0006(8) 0.0057(9) 0.0076(9)
C1 0.0161(13) 0.0081(12) 0.0136(12) 0.0031(9) 0.0026(10) 0.0029(10)
C2 0.0125(12) 0.0113(12) 0.0148(12) 0.0033(10) 0.0062(10) 0.0045(10)
Tb1 0.01028(9) 0.00774(9) 0.01495(9) 0.00325(6) 0.00459(6) 0.00286(6)
O8 0.0168(10) 0.0217(10) 0.0176(10) 0.0043(8) 0.0064(8) 0.0055(8)
O4 0.0204(10) 0.0152(10) 0.0338(11) 0.0133(9) 0.0137(9) 0.0053(8)
O7 0.0158(10) 0.0209(10) 0.0169(9) 0.0047(8) 0.0056(8) 0.0049(8)
O5 0.0268(11) 0.0432(13) 0.0196(10) 0.0112(9) 0.0108(9) 0.0228(11)
O2 0.0107(9) 0.0147(10) 0.0350(12) 0.0054(8) 0.0053(8) 0.0018(8)
C3 0.0155(13) 0.0098(12) 0.0173(12) 0.0034(10) 0.0055(10) 0.0049(10)
O6 0.0236(11) 0.0242(11) 0.0381(13) -0.0026(9) 0.0120(9) 0.0092(9)
C4 0.0189(13) 0.0164(13) 0.0163(13) 0.0060(10) 0.0065(11) 0.0083(11)
C5 0.0154(13) 0.0098(12) 0.0195(13) 0.0054(10) 0.0057(10) 0.0055(10)
O3 0.0177(10) 0.0169(10) 0.0482(14) 0.0127(9) 0.0059(9) 0.0099(9)
C6 0.0106(12) 0.0129(13) 0.0168(12) 0.0034(10) 0.0040(10) 0.0046(10)
C7 0.0140(13) 0.0132(13) 0.0174(13) 0.0032(10) 0.0045(10) 0.0053(11)
C8 0.0125(12) 0.0100(12) 0.0228(13) 0.0044(10) 0.0054(10) 0.0014(10)
C9 0.0150(12) 0.0102(12) 0.0168(12) 0.0035(10) 0.0059(10) 0.0048(10)
N4 0.0315(16) 0.0275(16) 0.0329(16) 0.0064(13) 0.0072(13) 0.0022(13)
N1 0.0223(13) 0.0338(15) 0.0432(17) 0.0185(13) 0.0059(12) 0.0137(12)
C10 0.0353(18) 0.0288(17) 0.0253(16) -0.0028(13) 0.0054(13) 0.0108(15)
C11 0.0230(15) 0.0251(16) 0.0215(14) 0.0069(12) 0.0077(12) 0.0077(13)
C12 0.0145(13) 0.0158(13) 0.0226(13) 0.0034(11) 0.0014(11) 0.0059(11)
C13 0.0223(15) 0.0255(15) 0.0191(14) 0.0075(12) 0.0089(12) 0.0068(13)
C14 0.0213(14) 0.0208(14) 0.0187(14) 0.0050(12) 0.0062(12) 0.0072(12)
C15 0.0241(15) 0.0241(16) 0.0191(14) 0.0039(12) 0.0064(12) 0.0054(13)
C16 0.0196(16) 0.051(2) 0.051(2) 0.0072(18) 0.0069(15) 0.0132(16)
C17 0.0373(18) 0.0301(17) 0.0173(15) 0.0040(13) 0.0113(13) 0.0054(15)
N3 0.0290(14) 0.0255(14) 0.0229(13) 0.0022(11) 0.0072(11) -0.0008(12)
C18 0.0284(16) 0.0216(16) 0.0221(15) 0.0031(12) 0.0086(13) 0.0014(13)
O10 0.083(2) 0.059(2) 0.0332(16) 0.0065(14) 0.0379(16) -0.0037(17)
N2 0.0330(16) 0.051(2) 0.0518(19) 0.0160(16) 0.0034(14) 0.0242(15)
C19 0.0326(18) 0.0286(18) 0.0216(15) 0.0073(12) 0.0127(12) 0.0014(15)
C20 0.041(2) 0.036(2) 0.0272(18) 0.0098(15) 0.0159(16) 0.0029(17)
C21 0.0309(17) 0.0310(18) 0.0237(16) 0.0019(13) 0.0103(13) 0.0081(14)
C22 0.0225(16) 0.0379(19) 0.0363(19) 0.0186(15) 0.0043(14) 0.0013(14)
O9 0.089(3) 0.0462(19) 0.0460(18) 0.0005(15) 0.0392(19) -0.0271(18)

loop_
_atom_type_symbol
_atom_type_description
_atom_type_scat_dispersion_real
_atom_type_scat_dispersion_imag
_atom_type_scat_source
C C 0.0033 0.0016 'International Tables Vol C Tables 4.2.6.8 and 6.1.1.4'
H H 0.0000 0.0000 'International Tables Vol C Tables 4.2.6.8 and 6.1.1.4'
N N 0.0061 0.0033 'International Tables Vol C Tables 4.2.6.8 and 6.1.1.4'
O O 0.0106 0.0060 'International Tables Vol C Tables 4.2.6.8 and 6.1.1.4'
Tb Tb -0.1723 4.1537 'International Tables Vol C Tables 4.2.6.8 and 6.1.1.4'

loop_
_geom_angle_atom_site_label_1
_geom_angle_atom_site_label_2
_geom_angle_atom_site_label_3
_geom_angle
_geom_angle_site_symmetry_1
_geom_angle_site_symmetry_3
C1 O1 Tb1 173.12(19) . 2_665
O1 C1 C2 118.9(2) . .
O2 C1 O1 123.5(2) . .
O2 C1 C2 117.6(2) . .
C5 C2 C1 120.3(2) . .
C6 C2 C1 119.1(2) . .
C6 C2 C5 120.5(2) . .
O1 Tb1 O8 76.48(7) 2_665 .
O1 Tb1 O7 72.76(7) 2_665 .
O1 Tb1 O5 74.09(7) 2_665 .
O1 Tb1 O2 108.52(7) 2_665 1_445
O1 Tb1 O6 141.08(8) 2_665 .
O1 Tb1 O3 144.90(8) 2_665 2_655
O4 Tb1 O1 87.33(7) . 2_665
O4 Tb1 O8 78.22(7) . .
O4 Tb1 O7 129.77(7) . .
O4 Tb1 O5 82.66(8) . .
O4 Tb1 O2 150.42(8) . 1_445
O4 Tb1 O6 72.75(7) . .
O4 Tb1 O3 106.38(7) . 2_655
O7 Tb1 O8 52.72(6) . .
O5 Tb1 O8 145.42(7) . .
O5 Tb1 O7 131.18(7) . .
O5 Tb1 O6 70.51(7) . .
O2 Tb1 O8 128.96(7) 1_445 .
O2 Tb1 O7 79.53(7) 1_445 .
O2 Tb1 O5 78.22(8) 1_445 .
O2 Tb1 O6 79.65(7) 1_445 .
O2 Tb1 O3 75.15(7) 1_445 2_655
O6 Tb1 O8 128.69(7) . .
O6 Tb1 O7 145.00(7) . .
O3 Tb1 O8 75.07(7) 2_655 .
O3 Tb1 O7 73.76(7) 2_655 .
O3 Tb1 O5 138.55(8) 2_655 .
O3 Tb1 O6 73.87(8) 2_655 .
C4 O8 Tb1 92.43(16) . .
C3 O4 Tb1 169.73(19) . .
C4 O7 Tb1 93.65(16) . .
Tb1 O5 H5A 109.4 . .
Tb1 O5 H5B 109.4 . .
H5A O5 H5B 109.5 . .
C1 O2 Tb1 121.23(17) . 1_665
O4 C3 C9 118.4(2) . .
O3 C3 O4 124.1(2) . .
O3 C3 C9 117.5(2) . .
Tb1 O6 H6A 109.4 . .
Tb1 O6 H6B 109.4 . .
H6A O6 H6B 109.5 . .
O8 C4 O7 120.9(2) . .
O8 C4 C14 120.6(2) . .
O7 C4 C14 118.4(2) . .
C2 C5 H5 119.9 . .
C7 C5 C2 120.3(2) . .
C7 C5 H5 119.9 . .
C3 O3 Tb1 128.51(18) . 2_655
C2 C6 H6 120.3 . .
C2 C6 C9 119.3(2) . .
C9 C6 H6 120.3 . .
C5 C7 C8 119.1(2) . .
C5 C7 C12 121.4(2) . .
C8 C7 C12 119.4(2) . .
C7 C8 H8 119.8 . .
C9 C8 C7 120.4(2) . .
C9 C8 H8 119.8 . .
C6 C9 C3 119.8(2) . .
C8 C9 C3 119.8(2) . .
C8 C9 C6 120.3(2) . .
C10 N4 N3 104.7(3) . .
C12 N1 N2 104.6(3) . .
N4 C10 H10 124.4 . .
N4 C10 C21 111.3(3) . .
C21 C10 H10 124.4 . .
N3 C11 C15 123.3(3) . .
N3 C11 C21 106.2(3) . .
C21 C11 C15 130.5(3) . .
N1 C12 C7 121.4(3) . .
N1 C12 C22 111.6(3) . .
C22 C12 C7 127.0(3) . .
C14 C13 H13 119.8 . .
C14 C13 C15 120.3(3) . .
C15 C13 H13 119.8 . .
C13 C14 C4 119.9(3) . .
C13 C14 C18 120.2(3) . .
C18 C14 C4 119.7(3) . .
C13 C15 C11 121.3(3) . .
C17 C15 C11 119.9(3) . .
C17 C15 C13 118.8(3) . .
N2 C16 H16 126.8 . .
N2 C16 C22 106.3(3) . .
C22 C16 H16 126.8 . .
C15 C17 H17 119.8 . .
C19 C17 C15 120.4(3) . .
C19 C17 H17 119.8 . .
C11 N3 N4 111.9(3) . .
C14 C18 H18 120.1 . .
C19 C18 C14 119.7(3) . .
C19 C18 H18 120.1 . .
C16 N2 N1 111.5(3) . .
C17 C19 C20 119.1(3) . .
C18 C19 C17 120.4(3) . .
C18 C19 C20 120.4(3) . .
O10 C20 C19 123.6(3) . .
O10 C20 O9 124.3(3) . .
O9 C20 C19 112.1(3) . .
C10 C21 H21 127.0 . .
C11 C21 C10 105.9(3) . .
C11 C21 H21 127.0 . .
C12 C22 H22 127.1 . .
C16 C22 C12 105.8(3) . .
C16 C22 H22 127.1 . .
C20 O9 H9 109.5 . .

loop_
_geom_bond_atom_site_label_1
_geom_bond_atom_site_label_2
_geom_bond_distance
_geom_bond_site_symmetry_2
O1 C1 1.257(3) .
O1 Tb1 2.322(2) 2_665
C1 C2 1.508(3) .
C1 O2 1.250(3) .
C2 C5 1.395(4) .
C2 C6 1.390(4) .
Tb1 O1 2.322(2) 2_665
Tb1 O8 2.493(2) .
Tb1 O4 2.2779(19) .
Tb1 O7 2.4615(19) .
Tb1 O5 2.420(2) .
Tb1 O2 2.3508(19) 1_445
Tb1 O6 2.455(2) .
Tb1 O3 2.3575(19) 2_655
O8 C4 1.259(3) .
O4 C3 1.255(3) .
O7 C4 1.269(3) .
O5 H5A 0.8499 .
O5 H5B 0.8500 .
O2 Tb1 2.3508(19) 1_665
C3 O3 1.250(3) .
C3 C9 1.506(3) .
O6 H6A 0.8500 .
O6 H6B 0.8499 .
C4 C14 1.492(4) .
C5 H5 0.9300 .
C5 C7 1.390(4) .
O3 Tb1 2.3575(19) 2_655
C6 H6 0.9300 .
C6 C9 1.392(4) .
C7 C8 1.400(4) .
C7 C12 1.477(4) .
C8 H8 0.9300 .
C8 C9 1.390(4) .
N4 C10 1.329(5) .
N4 N3 1.365(4) .
N1 C12 1.339(4) .
N1 N2 1.369(4) .
C10 H10 0.9300 .
C10 C21 1.389(5) .
C11 C15 1.466(4) .
C11 N3 1.351(4) .
C11 C21 1.375(4) .
C12 C22 1.387(4) .
C13 H13 0.9300 .
C13 C14 1.386(4) .
C13 C15 1.401(4) .
C14 C18 1.391(4) .
C15 C17 1.397(5) .
C16 H16 0.9300 .
C16 N2 1.364(5) .
C16 C22 1.380(5) .
C17 H17 0.9300 .
C17 C19 1.386(5) .
C18 H18 0.9300 .
C18 C19 1.381(5) .
O10 C20 1.179(5) .
C19 C20 1.505(5) .
C20 O9 1.312(5) .
C21 H21 0.9300 .
C22 H22 0.9300 .
O9 H9 0.8200 .

loop_
_geom_hbond_atom_site_label_D
_geom_hbond_atom_site_label_H
_geom_hbond_atom_site_label_A
_geom_hbond_distance_DH
_geom_hbond_distance_HA
_geom_hbond_distance_DA
_geom_hbond_angle_DHA
_geom_hbond_site_symmetry_A
O5 H5A O10 0.85 2.12 2.764(3) 132.3 1_554
O5 H5B O7 0.85 2.10 2.738(3) 131.0 2
O6 H6A O8 0.85 1.93 2.774(3) 171.4 2_655
O9 H9 N4 0.82 1.87 2.654(4) 160.1 1_445

loop_
_geom_torsion_atom_site_label_1
_geom_torsion_atom_site_label_2
_geom_torsion_atom_site_label_3
_geom_torsion_atom_site_label_4
_geom_torsion
_geom_torsion_site_symmetry_1
_geom_torsion_site_symmetry_4
O1 C1 C2 C5 28.3(4) . .
O1 C1 C2 C6 -148.9(3) . .
O1 C1 O2 Tb1 0.2(4) . 1_665
O1 Tb1 O8 C4 75.58(16) 2_665 .
O1 Tb1 O4 C3 49.9(10) 2_665 .
O1 Tb1 O7 C4 -83.03(16) 2_665 .
C1 C2 C5 C7 -178.1(2) . .
C1 C2 C6 C9 174.2(2) . .
C2 C1 O2 Tb1 -179.15(16) . 1_665
C2 C5 C7 C8 3.8(4) . .
C2 C5 C7 C12 180.0(2) . .
C2 C6 C9 C3 -171.7(2) . .
C2 C6 C9 C8 4.0(4) . .
Tb1 O1 C1 C2 11.4(17) 2_665 .
Tb1 O1 C1 O2 -168.0(14) 2_665 .
Tb1 O8 C4 O7 5.2(3) . .
Tb1 O8 C4 C14 -172.1(2) . .
Tb1 O4 C3 O3 93.9(10) . .
Tb1 O4 C3 C9 -84.7(11) . .
Tb1 O7 C4 O8 -5.3(3) . .
Tb1 O7 C4 C14 172.0(2) . .
O8 Tb1 O4 C3 -26.8(10) . .
O8 Tb1 O7 C4 2.87(15) . .
O8 C4 C14 C13 23.5(4) . .
O8 C4 C14 C18 -160.5(3) . .
O4 Tb1 O8 C4 165.65(17) . .
O4 Tb1 O7 C4 -11.79(19) . .
O4 C3 O3 Tb1 0.3(4) . 2_655
O4 C3 C9 C6 162.3(2) . .
O4 C3 C9 C8 -13.5(4) . .
O7 Tb1 O8 C4 -2.89(15) . .
O7 Tb1 O4 C3 -15.0(11) . .
O7 C4 C14 C13 -153.8(3) . .
O7 C4 C14 C18 22.1(4) . .
O5 Tb1 O8 C4 107.82(18) . .
O5 Tb1 O4 C3 124.2(10) . .
O5 Tb1 O7 C4 -132.27(16) . .
O2 C1 C2 C5 -152.2(2) . .
O2 C1 C2 C6 30.5(4) . .
O2 Tb1 O8 C4 -27.47(19) 1_445 .
O2 Tb1 O4 C3 174.1(10) 1_445 .
O2 Tb1 O7 C4 163.67(16) 1_445 .
O6 Tb1 O8 C4 -138.06(16) . .
O6 Tb1 O4 C3 -164.0(11) . .
O6 Tb1 O7 C4 109.27(18) . .
C4 C14 C18 C19 -177.0(3) . .
C5 C2 C6 C9 -3.1(4) . .
C5 C7 C8 C9 -2.8(4) . .
C5 C7 C12 N1 38.4(4) . .
C5 C7 C12 C22 -141.1(3) . .
O3 Tb1 O8 C4 -83.64(16) 2_655 .
O3 Tb1 O4 C3 -97.2(10) 2_655 .
O3 Tb1 O7 C4 86.24(16) 2_655 .
O3 C3 C9 C6 -16.4(4) . .
O3 C3 C9 C8 167.8(3) . .
C6 C2 C5 C7 -0.9(4) . .
C7 C8 C9 C3 174.6(2) . .
C7 C8 C9 C6 -1.1(4) . .
C7 C12 C22 C16 176.7(3) . .
C8 C7 C12 N1 -145.5(3) . .
C8 C7 C12 C22 35.1(5) . .
C9 C3 O3 Tb1 178.87(17) . 2_655
N4 C10 C21 C11 0.0(4) . .
N1 C12 C22 C16 -2.8(4) . .
C10 N4 N3 C11 0.2(4) . .
C11 C15 C17 C19 176.3(3) . .
C12 C7 C8 C9 -179.0(2) . .
C12 N1 N2 C16 0.5(4) . .
C13 C14 C18 C19 -1.0(5) . .
C13 C15 C17 C19 -0.7(5) . .
C14 C13 C15 C11 -174.5(3) . .
C14 C13 C15 C17 2.4(5) . .
C14 C18 C19 C17 2.7(6) . .
C14 C18 C19 C20 -179.6(3) . .
C15 C11 N3 N4 179.6(3) . .
C15 C11 C21 C10 -179.7(3) . .
C15 C13 C14 C4 174.4(3) . .
C15 C13 C14 C18 -1.6(5) . .
C15 C17 C19 C18 -1.9(6) . .
C15 C17 C19 C20 -179.6(4) . .
C17 C19 C20 O10 6.0(7) . .
C17 C19 C20 O9 -173.1(4) . .
N3 N4 C10 C21 -0.2(4) . .
N3 C11 C15 C13 -6.7(5) . .
N3 C11 C15 C17 176.4(3) . .
N3 C11 C21 C10 0.1(4) . .
C18 C19 C20 O10 -171.7(4) . .
C18 C19 C20 O9 9.2(6) . .
N2 N1 C12 C7 -178.1(3) . .
N2 N1 C12 C22 1.4(4) . .
N2 C16 C22 C12 3.0(4) . .
C21 C11 C15 C13 173.2(3) . .
C21 C11 C15 C17 -3.8(6) . .
C21 C11 N3 N4 -0.2(4) . .
C22 C16 N2 N1 -2.3(5) . .
